data_4077627
loop_
_publ_author_name
'Lim, Patrick J.'
'Cook, Vernon C.'
'Doonan, Christian J.'
'Young, Charles G.'
'Tiekink, Edward R. T.'

_publ_section_title
;
 Transformations Leading to the Generation of Dithiolene Ligands Initiated
 by Reactions of Sulfur-Rich WS(S2)(S2CNR2)2Complexes with Dimethyl
 Acetylenedicarboxylate and Phenylacetylene
;
_journal_issue 26
_journal_name_full Organometallics
_journal_page_first 5643
_journal_paper_doi 10.1021/om0006561
_journal_volume 19
_journal_year 2000
_chemical_formula_sum 'C23 H38 N2 O8 S6 W'
_chemical_formula_weight 846.76
_space_group_IT_number 2
_symmetry_cell_setting triclinic
_symmetry_space_group_name_Hall '-P 1'
_symmetry_space_group_name_H-M 'P -1'
_atom_sites_solution_hydrogens geom
_atom_sites_solution_primary direct
_atom_sites_solution_secondary difmap
_audit_creation_method SHELXL-97
_cell_angle_alpha 71.82(3)
_cell_angle_beta 76.68(2)
_cell_angle_gamma 78.16(3)
_cell_formula_units_Z 2
_cell_length_a 9.278(3)
_cell_length_b 13.794(4)
_cell_length_c 14.174(2)
_cell_measurement_reflns_used 25
_cell_measurement_temperature 293(2)
_cell_measurement_theta_max 30
_cell_measurement_theta_min 20
_cell_volume 1659.6(8)
_computing_data_reduction Process-Data
_computing_molecular_graphics ZORTEP
_computing_structure_refinement 'SHELXL-97 (Sheldrick, 1997)'
_computing_structure_solution 'SHELXS-97 (Sheldrick, 1990)'
_diffrn_ambient_temperature 293(2)
_diffrn_measured_fraction_theta_full 0.999
_diffrn_measured_fraction_theta_max 0.999
_diffrn_measurement_device_type 'Enraf Nonius'
_diffrn_measurement_method ?:2?
_diffrn_radiation_monochromator graphite
_diffrn_radiation_source 'fine-focus sealed tube'
_diffrn_radiation_type MoK\a
_diffrn_radiation_wavelength 0.71069
_diffrn_reflns_av_R_equivalents 0.0164
_diffrn_reflns_av_sigmaI/netI 0.0294
_diffrn_reflns_limit_h_max 0
_diffrn_reflns_limit_h_min -11
_diffrn_reflns_limit_k_max 16
_diffrn_reflns_limit_k_min -16
_diffrn_reflns_limit_l_max 16
_diffrn_reflns_limit_l_min -16
_diffrn_reflns_number 6206
_diffrn_reflns_theta_full 24.97
_diffrn_reflns_theta_max 24.97
_diffrn_reflns_theta_min 2.28
_diffrn_standards_decay_% 2.5
_diffrn_standards_interval_time '160 min'
_diffrn_standards_number 3
_exptl_absorpt_coefficient_mu 3.902
_exptl_absorpt_correction_T_max 0.5961
_exptl_absorpt_correction_T_min 0.4061
_exptl_crystal_colour red
_exptl_crystal_density_diffrn 1.695
_exptl_crystal_density_method 'not measured'
_exptl_crystal_description rhombus
_exptl_crystal_F_000 848
_exptl_crystal_size_max 0.30mm
_exptl_crystal_size_mid 0.30mm
_exptl_crystal_size_min 0.14mm
_refine_diff_density_max 1.451
_refine_diff_density_min -1.920
_refine_diff_density_rms 0.115
_refine_ls_extinction_coef 0.0008(3)
_refine_ls_extinction_expression Fc^*^=kFc[1+0.001xFc^2^\l^3^/sin(2\q)]^-1/4^
_refine_ls_extinction_method SHELXL
_refine_ls_goodness_of_fit_ref 1.076
_refine_ls_hydrogen_treatment mixed
_refine_ls_matrix_type full
_refine_ls_number_parameters 365
_refine_ls_number_reflns 5814
_refine_ls_number_restraints 0
_refine_ls_restrained_S_all 1.076
_refine_ls_R_factor_all 0.0362
_refine_ls_R_factor_gt 0.0308
_refine_ls_shift/su_max 0.003
_refine_ls_shift/su_mean 0.000
_refine_ls_structure_factor_coef Fsqd
_refine_ls_weighting_details 'calc w=1/[\s^2^(Fo^2^)+(0.0514P)^2^+0.6500P] where P=(Fo^2^+2Fc^2^)/3'
_refine_ls_weighting_scheme calc
_refine_ls_wR_factor_gt 0.0769
_refine_ls_wR_factor_ref 0.0797
_reflns_number_gt 5268
_reflns_number_total 5814
_reflns_threshold_expression >2sigma(I)
_cod_data_source_file om0006561.cif
_cod_data_source_block jmwcd6
_cod_original_sg_symbol_H-M P1_
_cod_database_code 4077627

loop_
_symmetry_equiv_pos_as_xyz
'x, y, z'
'-x, -y, -z'

loop_
_atom_site_label
_atom_site_type_symbol
_atom_site_fract_x
_atom_site_fract_y
_atom_site_fract_z
_atom_site_U_iso_or_equiv
_atom_site_adp_type
_atom_site_occupancy
_atom_site_symmetry_multiplicity
_atom_site_calc_flag
_atom_site_refinement_flags
W1 W 0.32667(2) 0.293926(13) 0.766496(13) 0.02777(9) Uani 1 1 d .
S1 S 0.58789(14) 0.32235(10) 0.70505(10) 0.0387(3) Uani 1 1 d .
S2 S 0.33923(14) 0.47545(9) 0.66993(10) 0.0383(3) Uani 1 1 d .
S3 S 0.41188(14) 0.19331(9) 0.91692(9) 0.0362(3) Uani 1 1 d .
S4 S 0.13614(13) 0.35920(9) 0.87992(9) 0.0345(3) Uani 1 1 d .
S5 S 0.13157(14) 0.31217(9) 0.67769(9) 0.0368(3) Uani 1 1 d .
S6 S 0.40047(14) 0.14111(10) 0.71803(10) 0.0397(3) Uani 1 1 d .
O1 O 0.4407(5) 0.1699(4) 1.1461(3) 0.0750(14) Uani 1 1 d .
O2 O 0.2150(5) 0.1224(3) 1.1813(3) 0.0537(10) Uani 1 1 d .
O3 O -0.0776(5) 0.3451(5) 1.0847(4) 0.094(2) Uani 1 1 d .
O4 O 0.1121(4) 0.3380(3) 1.1572(3) 0.0524(10) Uani 1 1 d .
O5 O 0.0917(7) 0.2588(5) 0.4664(3) 0.104(2) Uani 1 1 d .
O6 O -0.0633(4) 0.1788(3) 0.5983(3) 0.0553(10) Uani 1 1 d .
O7 O 0.2125(7) 0.0274(5) 0.5621(5) 0.108(2) Uani 1 1 d .
O8 O 0.4126(6) -0.0273(3) 0.6341(4) 0.0671(13) Uani 1 1 d .
N1 N 0.6223(5) 0.5200(3) 0.6018(3) 0.0407(10) Uani 1 1 d .
N2 N -0.5000 0.5000 1.0000 0.0401(14) Uani 1 2 d S
N3 N 0.0000 0.0000 1.0000 0.0449(15) Uani 1 2 d S
C1 C 0.5310(5) 0.4502(4) 0.6508(3) 0.0336(10) Uani 1 1 d .
C2 C 0.2885(5) 0.2267(4) 1.0188(3) 0.0346(11) Uani 1 1 d .
C3 C 0.1673(5) 0.2986(4) 1.0029(3) 0.0340(10) Uani 1 1 d .
C4 C 0.1611(6) 0.2097(4) 0.6265(3) 0.0370(11) Uani 1 1 d .
C5 C 0.2762(6) 0.1328(4) 0.6453(4) 0.0403(12) Uani 1 1 d .
C6 C 0.5655(7) 0.6279(4) 0.5590(4) 0.0487(14) Uani 1 1 d .
H6A H 0.6480 0.6658 0.5269 0.073 Uiso 1 1 calc R
H6B H 0.5053 0.6560 0.6118 0.073 Uiso 1 1 calc R
H6C H 0.5059 0.6330 0.5101 0.073 Uiso 1 1 calc R
C7 C 0.7849(6) 0.4899(5) 0.5863(5) 0.0588(16) Uani 1 1 d .
H7A H 0.8329 0.5495 0.5499 0.088 Uiso 1 1 calc R
H7B H 0.8122 0.4401 0.5484 0.088 Uiso 1 1 calc R
H7C H 0.8162 0.4602 0.6506 0.088 Uiso 1 1 calc R
C8 C 0.3262(6) 0.1704(4) 1.1207(4) 0.0411(12) Uani 1 1 d .
C9 C 0.2334(9) 0.0751(6) 1.2849(5) 0.077(2) Uani 1 1 d .
H9A H 0.1474 0.0426 1.3223 0.115 Uiso 1 1 calc R
H9B H 0.2436 0.1270 1.3141 0.115 Uiso 1 1 calc R
H9C H 0.3214 0.0244 1.2873 0.115 Uiso 1 1 calc R
C10 C 0.0526(6) 0.3289(4) 1.0844(4) 0.0441(12) Uani 1 1 d .
C11 C 0.0056(9) 0.3592(6) 1.2433(4) 0.072(2) Uani 1 1 d .
H11A H 0.0585 0.3645 1.2919 0.109 Uiso 1 1 calc R
H11B H -0.0539 0.3043 1.2735 0.109 Uiso 1 1 calc R
H11C H -0.0584 0.4230 1.2216 0.109 Uiso 1 1 calc R
C12 C 0.0612(7) 0.2169(4) 0.5546(4) 0.0459(13) Uani 1 1 d .
C13 C -0.1623(8) 0.1805(6) 0.5311(5) 0.0692(19) Uani 1 1 d .
H13A H -0.2500 0.1510 0.5703 0.104 Uiso 1 1 calc R
H13B H -0.1110 0.1411 0.4850 0.104 Uiso 1 1 calc R
H13C H -0.1912 0.2504 0.4939 0.104 Uiso 1 1 calc R
C14 C 0.2940(7) 0.0398(5) 0.6091(5) 0.0546(15) Uani 1 1 d .
C15 C 0.4333(3) -0.1225(2) 0.6059(2) 0.088(3) Uani 1 1 d .
H15A H 0.5218 -0.1658 0.6272 0.133 Uiso 1 1 calc R
H15B H 0.4439 -0.1070 0.5339 0.133 Uiso 1 1 calc R
H15C H 0.3481 -0.1577 0.6379 0.133 Uiso 1 1 calc R
C16 C -0.5492(3) 0.5836(2) 1.0515(2) 0.058(3) Uani 0.50 1 d PR
C16' C -0.5420(3) 0.4012(2) 1.0792(2) 0.062(3) Uani 0.50 1 d PR
C17 C -0.7152(3) 0.5979(2) 1.0994(2) 0.102(3) Uani 1 1 d R
C18 C -0.5957(3) 0.5198(2) 0.9180(2) 0.049(3) Uani 0.50 1 d PR
C18' C -0.6594(3) 0.5006(2) 1.0459(2) 0.066(4) Uani 0.50 1 d PR
C19 C -0.5590(3) 0.6198(2) 0.8315(2) 0.089(3) Uani 1 1 d R
C20 C 0.1395(3) 0.0026(2) 0.9191(2) 0.066(4) Uani 0.50 1 d PR
C20' C 0.0250(3) -0.0944(2) 0.9649(2) 0.082(5) Uani 0.50 1 d PR
C21 C 0.1671(3) -0.0954(2) 0.8774(2) 0.104(3) Uani 1 1 d R
C22 C 0.0051(3) -0.0958(2) 1.0844(2) 0.058(3) Uani 0.50 1 d PR
C22' C 0.1445(3) -0.0016(2) 1.0483(2) 0.073(4) Uani 0.50 1 d PR
C23 C 0.1480(3) -0.1086(2) 1.1370(2) 0.110(3) Uani 1 1 d R

loop_
_atom_site_aniso_label
_atom_site_aniso_U_11
_atom_site_aniso_U_22
_atom_site_aniso_U_33
_atom_site_aniso_U_23
_atom_site_aniso_U_13
_atom_site_aniso_U_12
W1 0.02823(12) 0.02995(12) 0.02668(11) -0.00782(7) -0.00578(7) -0.00670(7)
S1 0.0303(6) 0.0387(7) 0.0446(7) -0.0069(5) -0.0065(5) -0.0068(5)
S2 0.0357(7) 0.0333(6) 0.0419(7) -0.0072(5) -0.0037(5) -0.0050(5)
S3 0.0337(6) 0.0388(6) 0.0340(6) -0.0072(5) -0.0100(5) -0.0005(5)
S4 0.0326(6) 0.0411(6) 0.0277(6) -0.0078(5) -0.0073(5) -0.0015(5)
S5 0.0370(7) 0.0403(6) 0.0368(6) -0.0108(5) -0.0140(5) -0.0054(5)
S6 0.0406(7) 0.0379(6) 0.0478(7) -0.0187(6) -0.0140(6) -0.0036(5)
O1 0.056(3) 0.110(4) 0.054(3) 0.010(3) -0.030(2) -0.028(3)
O2 0.062(3) 0.057(2) 0.036(2) 0.0077(17) -0.0132(18) -0.024(2)
O3 0.034(2) 0.188(6) 0.062(3) -0.056(4) -0.006(2) 0.006(3)
O4 0.050(2) 0.078(3) 0.035(2) -0.0259(19) -0.0075(17) -0.005(2)
O5 0.125(5) 0.159(6) 0.039(3) 0.014(3) -0.032(3) -0.093(4)
O6 0.049(2) 0.086(3) 0.040(2) -0.017(2) -0.0125(18) -0.025(2)
O7 0.098(4) 0.107(4) 0.177(6) -0.106(5) -0.078(4) 0.023(3)
O8 0.090(3) 0.044(2) 0.084(3) -0.034(2) -0.042(3) 0.007(2)
N1 0.040(2) 0.044(2) 0.036(2) -0.0073(19) 0.0022(19) -0.0162(19)
N2 0.033(3) 0.056(4) 0.038(3) -0.014(3) -0.010(3) -0.017(3)
N3 0.038(3) 0.046(4) 0.049(4) -0.007(3) 0.001(3) -0.021(3)
C1 0.037(3) 0.039(3) 0.027(2) -0.012(2) -0.003(2) -0.009(2)
C2 0.033(3) 0.043(3) 0.031(2) -0.006(2) -0.008(2) -0.014(2)
C3 0.030(2) 0.044(3) 0.029(2) -0.009(2) -0.0038(19) -0.012(2)
C4 0.047(3) 0.042(3) 0.027(2) -0.010(2) -0.006(2) -0.018(2)
C5 0.049(3) 0.041(3) 0.037(3) -0.016(2) -0.008(2) -0.013(2)
C6 0.064(4) 0.042(3) 0.040(3) -0.008(2) 0.001(3) -0.023(3)
C7 0.043(3) 0.065(4) 0.066(4) -0.011(3) -0.005(3) -0.020(3)
C8 0.046(3) 0.043(3) 0.034(3) -0.005(2) -0.013(2) -0.008(2)
C9 0.097(6) 0.081(5) 0.037(3) 0.017(3) -0.022(4) -0.020(4)
C10 0.040(3) 0.055(3) 0.034(3) -0.008(2) -0.008(2) -0.005(2)
C11 0.085(5) 0.090(5) 0.034(3) -0.023(3) -0.002(3) 0.003(4)
C12 0.054(3) 0.053(3) 0.034(3) -0.008(2) -0.012(2) -0.019(3)
C13 0.059(4) 0.098(5) 0.065(4) -0.022(4) -0.031(3) -0.022(4)
C14 0.064(4) 0.058(4) 0.055(4) -0.029(3) -0.010(3) -0.018(3)
C15 0.127(7) 0.048(4) 0.110(6) -0.042(4) -0.043(6) 0.000(4)
C16 0.069(8) 0.060(7) 0.063(8) -0.031(6) -0.028(6) -0.012(6)
C16' 0.085(10) 0.052(7) 0.052(7) -0.004(6) -0.014(7) -0.033(7)
C17 0.065(5) 0.160(9) 0.102(6) -0.090(7) -0.025(5) 0.034(5)
C18 0.048(6) 0.070(8) 0.040(6) -0.018(5) -0.017(5) -0.015(6)
C18' 0.021(5) 0.126(12) 0.065(8) -0.045(8) -0.003(5) -0.020(6)
C19 0.124(7) 0.082(5) 0.047(4) 0.001(4) -0.027(4) 0.002(5)
C20 0.049(7) 0.071(9) 0.062(8) -0.001(7) 0.008(6) -0.023(6)
C20' 0.092(11) 0.049(7) 0.119(13) -0.029(8) -0.020(10) -0.031(7)
C21 0.105(7) 0.105(7) 0.097(6) -0.054(6) 0.023(5) -0.005(5)
C22 0.055(7) 0.053(7) 0.057(7) 0.005(6) -0.006(6) -0.024(6)
C22' 0.057(8) 0.089(10) 0.078(10) -0.014(8) -0.021(7) -0.029(7)
C23 0.120(8) 0.110(7) 0.075(6) 0.001(5) -0.043(6) 0.026(6)

loop_
_atom_type_symbol
_atom_type_description
_atom_type_scat_dispersion_real
_atom_type_scat_dispersion_imag
_atom_type_scat_source
W W -0.8490 6.8722 'International Tables Vol C Tables 4.2.6.8 and 6.1.1.4'
S S 0.1246 0.1234 'International Tables Vol C Tables 4.2.6.8 and 6.1.1.4'
N N 0.0061 0.0033 'International Tables Vol C Tables 4.2.6.8 and 6.1.1.4'
O O 0.0106 0.0060 'International Tables Vol C Tables 4.2.6.8 and 6.1.1.4'
C C 0.0033 0.0016 'International Tables Vol C Tables 4.2.6.8 and 6.1.1.4'
H H 0.0000 0.0000 'International Tables Vol C Tables 4.2.6.8 and 6.1.1.4'

loop_
_geom_angle_atom_site_label_1
_geom_angle_atom_site_label_2
_geom_angle_atom_site_label_3
_geom_angle
_geom_angle_site_symmetry_1
_geom_angle_site_symmetry_3
S4 W1 S6 137.59(5) . .
S4 W1 S3 82.11(5) . .
S6 W1 S3 84.07(5) . .
S4 W1 S5 83.85(5) . .
S6 W1 S5 81.95(5) . .
S3 W1 S5 140.59(5) . .
S4 W1 S1 131.93(5) . .
S6 W1 S1 85.94(5) . .
S3 W1 S1 84.46(5) . .
S5 W1 S1 130.72(5) . .
S4 W1 S2 85.68(5) . .
S6 W1 S2 131.61(5) . .
S3 W1 S2 131.61(5) . .
S5 W1 S2 83.45(5) . .
S1 W1 S2 69.86(5) . .
C1 S1 W1 90.28(17) . .
C1 S2 W1 89.74(17) . .
C2 S3 W1 108.62(16) . .
C3 S4 W1 109.53(17) . .
C4 S5 W1 108.88(18) . .
C5 S6 W1 109.41(18) . .
C8 O2 C9 116.0(5) . .
C10 O4 C11 115.3(5) . .
C12 O6 C13 116.0(5) . .
C14 O8 C15 115.8(4) . .
C1 N1 C6 121.9(5) . .
C1 N1 C7 120.7(5) . .
C6 N1 C7 117.4(4) . .
C18' N2 C18' 180.0 . 2_467
C18' N2 C16 109.38(13) . 2_467
C18' N2 C16 70.62(14) 2_467 2_467
C18' N2 C16 70.61(13) . .
C18' N2 C16 109.38(14) 2_467 .
C16 N2 C16 180.0 2_467 .
C18' N2 C16' 116.25(13) . 2_467
C18' N2 C16' 63.75(13) 2_467 2_467
C16 N2 C16' 106.00(18) 2_467 2_467
C16 N2 C16' 74.00(18) . 2_467
C18' N2 C16' 63.75(13) . .
C18' N2 C16' 116.25(13) 2_467 .
C16 N2 C16' 74.00(18) 2_467 .
C16 N2 C16' 105.99(18) . .
C16' N2 C16' 180.0 2_467 .
C18' N2 C18 110.29(13) . 2_467
C18' N2 C18 69.71(13) 2_467 2_467
C16 N2 C18 108.87(18) 2_467 2_467
C16 N2 C18 71.13(18) . 2_467
C16' N2 C18 105.75(18) 2_467 2_467
C16' N2 C18 74.25(18) . 2_467
C18' N2 C18 69.71(13) . .
C18' N2 C18 110.29(13) 2_467 .
C16 N2 C18 71.13(18) 2_467 .
C16 N2 C18 108.87(18) . .
C16' N2 C18 74.25(18) 2_467 .
C16' N2 C18 105.75(18) . .
C18 N2 C18 180.0 2_467 .
C22 N3 C22 180.0 2_557 .
C22 N3 C20' 112.33(13) 2_557 .
C22 N3 C20' 67.67(13) . .
C22 N3 C20' 67.67(13) 2_557 2_557
C22 N3 C20' 112.33(13) . 2_557
C20' N3 C20' 180.0 . 2_557
C22 N3 C20 66.98(19) 2_557 .
C22 N3 C20 113.02(19) . .
C20' N3 C20 71.17(13) . .
C20' N3 C20 108.83(13) 2_557 .
C22 N3 C20 113.02(19) 2_557 2_557
C22 N3 C20 66.98(19) . 2_557
C20' N3 C20 108.84(13) . 2_557
C20' N3 C20 71.16(13) 2_557 2_557
C20 N3 C20 180.0 . 2_557
C22 N3 C22' 74.80(13) 2_557 2_557
C22 N3 C22' 105.20(13) . 2_557
C20' N3 C22' 72.02(18) . 2_557
C20' N3 C22' 107.98(18) 2_557 2_557
C20 N3 C22' 109.28(13) . 2_557
C20 N3 C22' 70.72(13) 2_557 2_557
C22 N3 C22' 105.20(13) 2_557 .
C22 N3 C22' 74.80(13) . .
C20' N3 C22' 107.98(18) . .
C20' N3 C22' 72.02(18) 2_557 .
C20 N3 C22' 70.72(13) . .
C20 N3 C22' 109.28(13) 2_557 .
C22' N3 C22' 180.0 2_557 .
N1 C1 S1 125.0(4) . .
N1 C1 S2 124.9(4) . .
S1 C1 S2 110.1(3) . .
C3 C2 C8 124.1(5) . .
C3 C2 S3 120.1(4) . .
C8 C2 S3 115.8(4) . .
C2 C3 C10 124.2(4) . .
C2 C3 S4 119.6(4) . .
C10 C3 S4 116.1(4) . .
C5 C4 C12 123.2(5) . .
C5 C4 S5 120.6(4) . .
C12 C4 S5 116.0(4) . .
C4 C5 C14 120.7(5) . .
C4 C5 S6 119.1(4) . .
C14 C5 S6 120.1(4) . .
N1 C6 H6A 109.5 . .
N1 C6 H6B 109.5 . .
H6A C6 H6B 109.5 . .
N1 C6 H6C 109.5 . .
H6A C6 H6C 109.5 . .
H6B C6 H6C 109.5 . .
N1 C7 H7A 109.5 . .
N1 C7 H7B 109.5 . .
H7A C7 H7B 109.5 . .
N1 C7 H7C 109.5 . .
H7A C7 H7C 109.5 . .
H7B C7 H7C 109.5 . .
O1 C8 O2 123.5(5) . .
O1 C8 C2 124.8(5) . .
O2 C8 C2 111.6(4) . .
O2 C9 H9A 109.5 . .
O2 C9 H9B 109.5 . .
H9A C9 H9B 109.5 . .
O2 C9 H9C 109.5 . .
H9A C9 H9C 109.5 . .
H9B C9 H9C 109.5 . .
O3 C10 O4 123.1(5) . .
O3 C10 C3 124.5(5) . .
O4 C10 C3 112.5(4) . .
O4 C11 H11A 109.5 . .
O4 C11 H11B 109.5 . .
H11A C11 H11B 109.5 . .
O4 C11 H11C 109.5 . .
H11A C11 H11C 109.5 . .
H11B C11 H11C 109.5 . .
O5 C12 O6 124.3(5) . .
O5 C12 C4 121.8(5) . .
O6 C12 C4 113.8(4) . .
O6 C13 H13A 109.5 . .
O6 C13 H13B 109.5 . .
H13A C13 H13B 109.5 . .
O6 C13 H13C 109.5 . .
H13A C13 H13C 109.5 . .
H13B C13 H13C 109.5 . .
O7 C14 O8 123.3(6) . .
O7 C14 C5 124.1(6) . .
O8 C14 C5 112.6(5) . .
O8 C15 H15A 109.5 . .
O8 C15 H15B 109.5 . .
H15A C15 H15B 109.5 . .
O8 C15 H15C 109.5 . .
H15A C15 H15C 109.5 . .
H15B C15 H15C 109.5 . .
N2 C16 C17 115.99(12) . .
N2 C16 C18' 54.13(12) . .
C17 C16 C18' 61.9 . .
N2 C16 C18 55.87(16) . 2_467
C17 C16 C18 130.8(2) . 2_467
C18' C16 C18 90.7(2) . 2_467
N2 C16 C16' 53.86(15) . 2_467
C17 C16 C16' 131.13(19) . 2_467
C18' C16 C16' 92.27(19) . 2_467
C18 C16 C16' 86.2(3) 2_467 2_467
N2 C16' C18' 56.43(12) . .
N2 C16' C19 106.0(3) . 2_467
C18' C16' C19 125.3(2) . 2_467
N2 C16' C16 52.13(15) . 2_467
C18' C16' C16 90.39(18) . 2_467
C19 C16' C16 120.3(4) 2_467 2_467
N2 C16' C18 53.37(15) . 2_467
C18' C16' C18 91.82(18) . 2_467
C19 C16' C18 52.68(17) 2_467 2_467
C16 C16' C18 84.6(3) 2_467 2_467
C16 C17 C18' 64.3 . .
N2 C18 C19 109.78(11) . .
N2 C18 C18' 53.10(11) . .
C19 C18 C18' 131.2 . .
N2 C18 C16 53.00(15) . 2_467
C19 C18 C16 119.6(2) . 2_467
C18' C18 C16 87.61(19) . 2_467
N2 C18 C16' 52.38(14) . 2_467
C19 C18 C16' 57.40(18) . 2_467
C18' C18 C16' 90.57(18) . 2_467
C16 C18 C16' 83.4(3) 2_467 2_467
N2 C18' C16' 59.82(12) . .
N2 C18' C17 108.96(12) . .
C16' C18' C17 126.9 . .
N2 C18' C16 55.26(12) . .
C16' C18' C16 93.9 . .
C17 C18' C16 53.7 . .
N2 C18' C18 57.19(11) . .
C16' C18' C18 95.4 . .
C17 C18' C18 122.8 . .
C16 C18' C18 91.9 . .
C18 C19 C16' 69.9(2) . 2_467
N3 C20 C21 110.29(11) . .
N3 C20 C22 55.48(18) . 2_557
C21 C20 C22 128.8(2) . 2_557
N3 C20 C20' 53.72(11) . .
C21 C20 C20' 56.6 . .
C22 C20 C20' 92.9(2) 2_557 .
N3 C20 C22' 57.64(11) . .
C21 C20 C22' 125.1 . .
C22 C20 C22' 90.6(2) 2_557 .
C20' C20 C22' 90.0 . .
N3 C20' C21 111.71(12) . .
N3 C20' C22 55.89(11) . .
C21 C20' C22 132.6 . .
N3 C20' C20 55.11(12) . .
C21 C20' C20 56.6 . .
C22 C20' C20 94.5 . .
N3 C20' C22' 57.60(15) . 2_557
C21 C20' C22' 123.49(19) . 2_557
C22 C20' C22' 90.06(18) . 2_557
C20 C20' C22' 91.39(19) . 2_557
C20' C21 C20 66.8 . .
N3 C22 C23 110.17(12) . .
N3 C22 C20 57.55(17) . 2_557
C23 C22 C20 126.3(2) . 2_557
N3 C22 C20' 56.44(11) . .
C23 C22 C20' 121.7 . .
C20 C22 C20' 95.3(2) 2_557 .
N3 C22 C22' 56.27(12) . .
C23 C22 C22' 53.9 . .
C20 C22 C22' 92.5(2) 2_557 .
C20' C22 C22' 90.6 . .
C23 C22' N3 103.15(11) . .
C23 C22' C20 121.4 . .
N3 C22' C20 51.64(11) . .
C23 C22' C20' 122.78(19) . 2_557
N3 C22' C20' 50.38(14) . 2_557
C20 C22' C20' 83.69(18) . 2_557
C23 C22' C22 54.2 . .
N3 C22' C22 48.92(11) . .
C20 C22' C22 84.4 . .
C20' C22' C22 82.68(19) 2_557 .
C22' C23 C22 71.8 . .

loop_
_geom_bond_atom_site_label_1
_geom_bond_atom_site_label_2
_geom_bond_distance
_geom_bond_site_symmetry_2
W1 S4 2.3369(14) .
W1 S6 2.3407(14) .
W1 S3 2.3616(14) .
W1 S5 2.3642(13) .
W1 S1 2.4475(15) .
W1 S2 2.4626(15) .
S1 C1 1.714(5) .
S2 C1 1.716(5) .
S3 C2 1.745(5) .
S4 C3 1.745(5) .
S5 C4 1.730(5) .
S6 C5 1.755(5) .
O1 C8 1.196(6) .
O2 C8 1.326(6) .
O2 C9 1.444(6) .
O3 C10 1.181(7) .
O4 C10 1.325(6) .
O4 C11 1.450(7) .
O5 C12 1.196(7) .
O6 C12 1.308(7) .
O6 C13 1.460(7) .
O7 C14 1.185(7) .
O8 C14 1.323(8) .
O8 C15 1.453(5) .
N1 C1 1.331(6) .
N1 C6 1.458(7) .
N1 C7 1.464(7) .
N2 C18' 1.472(3) .
N2 C18' 1.472(3) 2_467
N2 C16 1.492(3) 2_467
N2 C16 1.492(3) .
N2 C16' 1.527(3) 2_467
N2 C16' 1.527(3) .
N2 C18 1.547(3) 2_467
N2 C18 1.547(3) .
N3 C22 1.481(3) 2_557
N3 C22 1.481(3) .
N3 C20' 1.491(3) .
N3 C20' 1.491(3) 2_557
N3 C20 1.517(3) .
N3 C20 1.517(3) 2_557
N3 C22' 1.634(3) 2_557
N3 C22' 1.634(3) .
C2 C3 1.348(7) .
C2 C8 1.494(7) .
C3 C10 1.481(7) .
C4 C5 1.351(7) .
C4 C12 1.496(7) .
C5 C14 1.489(7) .
C6 H6A 0.9600 .
C6 H6B 0.9600 .
C6 H6C 0.9600 .
C7 H7A 0.9600 .
C7 H7B 0.9600 .
C7 H7C 0.9600 .
C9 H9A 0.9600 .
C9 H9B 0.9600 .
C9 H9C 0.9600 .
C11 H11A 0.9600 .
C11 H11B 0.9600 .
C11 H11C 0.9600 .
C13 H13A 0.9600 .
C13 H13B 0.9600 .
C13 H13C 0.9600 .
C15 H15A 0.9600 .
C15 H15B 0.9600 .
C15 H15C 0.9600 .
C16 C17 1.5326 .
C16 C18' 1.7132 .
C16 C18 1.768(6) 2_467
C16 C16' 1.817(6) 2_467
C16' C18' 1.5840 .
C16' C19 1.664(6) 2_467
C16' C16 1.817(6) 2_467
C16' C18 1.855(6) 2_467
C17 C18' 1.6768 .
C18 C19 1.5706 .
C18 C18' 1.7260 .
C18 C16 1.768(6) 2_467
C18 C16' 1.855(6) 2_467
C19 C16' 1.664(6) 2_467
C20 C21 1.5903 .
C20 C22 1.654(6) 2_557
C20 C20' 1.7501 .
C20 C22' 1.8259 .
C20' C21 1.5897 .
C20' C22 1.6546 .
C20' C22' 1.841(6) 2_557
C22 C23 1.6193 .
C22 C20 1.654(6) 2_557
C22 C22' 1.8959 .
C22' C23 1.6126 .
C22' C20' 1.841(6) 2_557

loop_
_geom_torsion_atom_site_label_1
_geom_torsion_atom_site_label_2
_geom_torsion_atom_site_label_3
_geom_torsion_atom_site_label_4
_geom_torsion
_geom_torsion_site_symmetry_1
_geom_torsion_site_symmetry_4
S4 W1 S1 C1 -63.13(17) . .
S6 W1 S1 C1 138.26(16) . .
S3 W1 S1 C1 -137.32(16) . .
S5 W1 S1 C1 62.52(17) . .
S2 W1 S1 C1 0.95(16) . .
S4 W1 S2 C1 136.90(16) . .
S6 W1 S2 C1 -65.69(17) . .
S3 W1 S2 C1 61.45(17) . .
S5 W1 S2 C1 -138.81(16) . .
S1 W1 S2 C1 -0.94(16) . .
S4 W1 S3 C2 -0.50(17) . .
S6 W1 S3 C2 -140.30(17) . .
S5 W1 S3 C2 -70.68(19) . .
S1 W1 S3 C2 133.23(17) . .
S2 W1 S3 C2 76.52(18) . .
S6 W1 S4 C3 72.27(18) . .
S3 W1 S4 C3 0.12(17) . .
S5 W1 S4 C3 143.19(18) . .
S1 W1 S4 C3 -75.08(18) . .
S2 W1 S4 C3 -132.95(18) . .
S4 W1 S5 C4 -142.51(18) . .
S6 W1 S5 C4 -2.58(18) . .
S3 W1 S5 C4 -72.91(19) . .
S1 W1 S5 C4 74.94(19) . .
S2 W1 S5 C4 131.15(18) . .
S4 W1 S6 C5 73.1(2) . .
S3 W1 S6 C5 144.52(19) . .
S5 W1 S6 C5 1.46(19) . .
S1 W1 S6 C5 -130.64(19) . .
S2 W1 S6 C5 -72.3(2) . .
C6 N1 C1 S1 -179.0(4) . .
C7 N1 C1 S1 2.9(7) . .
C6 N1 C1 S2 0.3(7) . .
C7 N1 C1 S2 -177.7(4) . .
W1 S1 C1 N1 178.1(4) . .
W1 S1 C1 S2 -1.4(2) . .
W1 S2 C1 N1 -178.1(4) . .
W1 S2 C1 S1 1.3(2) . .
W1 S3 C2 C3 1.0(4) . .
W1 S3 C2 C8 -179.7(3) . .
C8 C2 C3 C10 -2.1(8) . .
S3 C2 C3 C10 177.2(4) . .
C8 C2 C3 S4 179.8(4) . .
S3 C2 C3 S4 -1.0(6) . .
W1 S4 C3 C2 0.4(4) . .
W1 S4 C3 C10 -177.9(3) . .
W1 S5 C4 C5 3.8(5) . .
W1 S5 C4 C12 -171.1(3) . .
C12 C4 C5 C14 -11.0(8) . .
S5 C4 C5 C14 174.4(4) . .
C12 C4 C5 S6 171.7(4) . .
S5 C4 C5 S6 -2.8(6) . .
W1 S6 C5 C4 0.3(5) . .
W1 S6 C5 C14 -177.0(4) . .
C9 O2 C8 O1 5.1(9) . .
C9 O2 C8 C2 -173.4(5) . .
C3 C2 C8 O1 -122.3(7) . .
S3 C2 C8 O1 58.4(7) . .
C3 C2 C8 O2 56.2(7) . .
S3 C2 C8 O2 -123.1(4) . .
C11 O4 C10 O3 6.0(9) . .
C11 O4 C10 C3 -175.1(5) . .
C2 C3 C10 O3 -139.2(7) . .
S4 C3 C10 O3 39.0(8) . .
C2 C3 C10 O4 41.9(7) . .
S4 C3 C10 O4 -139.9(4) . .
C13 O6 C12 O5 5.9(10) . .
C13 O6 C12 C4 -177.8(5) . .
C5 C4 C12 O5 -87.1(8) . .
S5 C4 C12 O5 87.6(7) . .
C5 C4 C12 O6 96.5(7) . .
S5 C4 C12 O6 -88.8(5) . .
C15 O8 C14 O7 -3.9(10) . .
C15 O8 C14 C5 177.0(4) . .
C4 C5 C14 O7 0.8(10) . .
S6 C5 C14 O7 178.0(6) . .
C4 C5 C14 O8 179.9(5) . .
S6 C5 C14 O8 -2.9(7) . .
C18' N2 C16 C17 -2.68(13) . .
C18' N2 C16 C17 177.31(13) 2_467 .
C16 N2 C16 C17 9(36) 2_467 .
C16' N2 C16 C17 123.38(18) 2_467 .
C16' N2 C16 C17 -56.63(18) . .
C18 N2 C16 C17 -123.3(2) 2_467 .
C18 N2 C16 C17 56.7(2) . .
C18' N2 C16 C18' 180.0 2_467 .
C16 N2 C16 C18' 12(36) 2_467 .
C16' N2 C16 C18' 126.06(13) 2_467 .
C16' N2 C16 C18' -53.94(13) . .
C18 N2 C16 C18' -120.58(14) 2_467 .
C18 N2 C16 C18' 59.41(14) . .
C18' N2 C16 C18 120.58(14) . 2_467
C18' N2 C16 C18 -59.42(14) 2_467 2_467
C16 N2 C16 C18 132(36) 2_467 2_467
C16' N2 C16 C18 -113.4(3) 2_467 2_467
C16' N2 C16 C18 66.6(3) . 2_467
C18 N2 C16 C18 180.0 . 2_467
C18' N2 C16 C16' -126.06(13) . 2_467
C18' N2 C16 C16' 53.94(13) 2_467 2_467
C16 N2 C16 C16' -114(36) 2_467 2_467
C16' N2 C16 C16' 180.0 . 2_467
C18 N2 C16 C16' 113.4(3) 2_467 2_467
C18 N2 C16 C16' -66.6(3) . 2_467
C18' N2 C16' C18' 180.0 2_467 .
C16 N2 C16' C18' -121.76(13) 2_467 .
C16 N2 C16' C18' 58.24(13) . .
C16' N2 C16' C18' 83(18) 2_467 .
C18 N2 C16' C18' 122.75(13) 2_467 .
C18 N2 C16' C18' -57.25(13) . .
C18' N2 C16' C19 -122.1(2) . 2_467
C18' N2 C16' C19 57.9(2) 2_467 2_467
C16 N2 C16' C19 116.2(3) 2_467 2_467
C16 N2 C16' C19 -63.8(3) . 2_467
C16' N2 C16' C19 -39(18) 2_467 2_467
C18 N2 C16' C19 0.69(10) 2_467 2_467
C18 N2 C16' C19 -179.31(10) . 2_467
C18' N2 C16' C16 121.76(13) . 2_467
C18' N2 C16' C16 -58.24(13) 2_467 2_467
C16 N2 C16' C16 180.0 . 2_467
C16' N2 C16' C16 -155(18) 2_467 2_467
C18 N2 C16' C16 -115.5(3) 2_467 2_467
C18 N2 C16' C16 64.5(3) . 2_467
C18' N2 C16' C18 -122.75(13) . 2_467
C18' N2 C16' C18 57.25(13) 2_467 2_467
C16 N2 C16' C18 115.5(3) 2_467 2_467
C16 N2 C16' C18 -64.5(3) . 2_467
C16' N2 C16' C18 -40(18) 2_467 2_467
C18 N2 C16' C18 180.0 . 2_467
N2 C16 C17 C18' 2.47(12) . .
C18 C16 C17 C18' -63.7(2) 2_467 .
C16' C16 C17 C18' 66.0(2) 2_467 .
C18' N2 C18 C19 127.21(7) . .
C18' N2 C18 C19 -52.79(7) 2_467 .
C16 N2 C18 C19 -112.77(19) 2_467 .
C16 N2 C18 C19 67.24(19) . .
C16' N2 C18 C19 0.75(11) 2_467 .
C16' N2 C18 C19 -179.25(11) . .
C18 N2 C18 C19 176(35) 2_467 .
C18' N2 C18 C18' 180.0 2_467 .
C16 N2 C18 C18' 120.02(14) 2_467 .
C16 N2 C18 C18' -59.98(14) . .
C16' N2 C18 C18' -126.46(12) 2_467 .
C16' N2 C18 C18' 53.54(12) . .
C18 N2 C18 C18' 49(35) 2_467 .
C18' N2 C18 C16 -120.02(14) . 2_467
C18' N2 C18 C16 59.98(14) 2_467 2_467
C16 N2 C18 C16 180.0 . 2_467
C16' N2 C18 C16 113.5(3) 2_467 2_467
C16' N2 C18 C16 -66.5(3) . 2_467
C18 N2 C18 C16 -71(35) 2_467 2_467
C18' N2 C18 C16' 126.46(13) . 2_467
C18' N2 C18 C16' -53.54(12) 2_467 2_467
C16 N2 C18 C16' -113.5(3) 2_467 2_467
C16 N2 C18 C16' 66.5(3) . 2_467
C16' N2 C18 C16' 180.0 . 2_467
C18 N2 C18 C16' 176(35) 2_467 2_467
C18' N2 C18' C16' 178(34) 2_467 .
C16 N2 C18' C16' 60.05(12) 2_467 .
C16 N2 C18' C16' -119.95(12) . .
C16' N2 C18' C16' 180.0 2_467 .
C18 N2 C18' C16' -59.66(12) 2_467 .
C18 N2 C18' C16' 120.34(12) . .
C18' N2 C18' C17 -60(34) 2_467 .
C16 N2 C18' C17 -177.67(11) 2_467 .
C16 N2 C18' C17 2.33(11) . .
C16' N2 C18' C17 -57.72(6) 2_467 .
C16' N2 C18' C17 122.28(6) . .
C18 N2 C18' C17 62.62(7) 2_467 .
C18 N2 C18' C17 -117.38(7) . .
C18' N2 C18' C16 -62(34) 2_467 .
C16 N2 C18' C16 180.0 2_467 .
C16' N2 C18' C16 -60.05(12) 2_467 .
C16' N2 C18' C16 119.95(12) . .
C18 N2 C18' C16 60.29(13) 2_467 .
C18 N2 C18' C16 -119.71(13) . .
C18' N2 C18' C18 58(34) 2_467 .
C16 N2 C18' C18 -60.29(13) 2_467 .
C16 N2 C18' C18 119.71(13) . .
C16' N2 C18' C18 59.66(12) 2_467 .
C16' N2 C18' C18 -120.34(12) . .
C18 N2 C18' C18 180.0 2_467 .
C19 C16' C18' N2 86.4(3) 2_467 .
C16 C16' C18' N2 -42.16(13) 2_467 .
C18 C16' C18' N2 42.48(13) 2_467 .
N2 C16' C18' C17 -91.93(13) . .
C19 C16' C18' C17 -5.6(3) 2_467 .
C16 C16' C18' C17 -134.09(19) 2_467 .
C18 C16' C18' C17 -49.45(18) 2_467 .
N2 C16' C18' C16 -45.53(13) . .
C19 C16' C18' C16 40.8(3) 2_467 .
C16 C16' C18' C16 -87.70(19) 2_467 .
C18 C16' C18' C16 -3.06(18) 2_467 .
N2 C16' C18' C18 46.77(13) . .
C19 C16' C18' C18 133.1(3) 2_467 .
C16 C16' C18' C18 4.61(19) 2_467 .
C18 C16' C18' C18 89.25(18) 2_467 .
C16 C17 C18' N2 -2.38(12) . .
C16 C17 C18' C16' 63.6 . .
C16 C17 C18' C18 -65.0 . .
C17 C16 C18' N2 177.26(13) . .
C18 C16 C18' N2 -45.45(14) 2_467 .
C16' C16 C18' N2 40.80(12) 2_467 .
N2 C16 C18' C16' 48.66(14) . .
C17 C16 C18' C16' -134.1 . .
C18 C16 C18' C16' 3.21(19) 2_467 .
C16' C16 C18' C16' 89.45(18) 2_467 .
N2 C16 C18' C17 -177.26(13) . .
C18 C16 C18' C17 137.29(19) 2_467 .
C16' C16 C18' C17 -136.47(18) 2_467 .
N2 C16 C18' C18 -46.92(14) . .
C17 C16 C18' C18 130.3 . .
C18 C16 C18' C18 -92.37(19) 2_467 .
C16' C16 C18' C18 -6.12(18) 2_467 .
C19 C18 C18' N2 -84.59(14) . .
C16 C18 C18' N2 43.80(14) 2_467 .
C16' C18 C18' N2 -39.58(12) 2_467 .
N2 C18 C18' C16' -48.54(14) . .
C19 C18 C18' C16' -133.1 . .
C16 C18 C18' C16' -4.7(2) 2_467 .
C16' C18 C18' C16' -88.12(18) 2_467 .
N2 C18 C18' C17 92.55(14) . .
C19 C18 C18' C17 8.0 . .
C16 C18 C18' C17 136.3(2) 2_467 .
C16' C18 C18' C17 52.97(18) 2_467 .
N2 C18 C18' C16 45.57(14) . .
C19 C18 C18' C16 -39.0 . .
C16 C18 C18' C16 89.4(2) 2_467 .
C16' C18 C18' C16 5.99(18) 2_467 .
N2 C18 C19 C16' -0.71(10) . 2_467
C18' C18 C19 C16' 57.1(2) . 2_467
C16 C18 C19 C16' -58.6(2) 2_467 2_467
C22 N3 C20 C21 -123.82(19) 2_557 .
C22 N3 C20 C21 56.18(19) . .
C20' N3 C20 C21 1.71(12) . .
C20' N3 C20 C21 -178.29(12) 2_557 .
C20 N3 C20 C21 -176(44) 2_557 .
C22' N3 C20 C21 -60.58(7) 2_557 .
C22' N3 C20 C21 119.42(7) . .
C22 N3 C20 C22 180.0 . 2_557
C20' N3 C20 C22 125.53(14) . 2_557
C20' N3 C20 C22 -54.47(14) 2_557 2_557
C20 N3 C20 C22 -52(44) 2_557 2_557
C22' N3 C20 C22 63.23(15) 2_557 2_557
C22' N3 C20 C22 -116.77(15) . 2_557
C22 N3 C20 C20' -125.53(14) 2_557 .
C22 N3 C20 C20' 54.47(14) . .
C20' N3 C20 C20' 180.0 2_557 .
C20 N3 C20 C20' -178(44) 2_557 .
C22' N3 C20 C20' -62.30(13) 2_557 .
C22' N3 C20 C20' 117.70(13) . .
C22 N3 C20 C22' 116.77(15) 2_557 .
C22 N3 C20 C22' -63.23(15) . .
C20' N3 C20 C22' -117.70(13) . .
C20' N3 C20 C22' 62.30(13) 2_557 .
C20 N3 C20 C22' 64(44) 2_557 .
C22' N3 C20 C22' 180.0 2_557 .
C22 N3 C20' C21 52.34(7) 2_557 .
C22 N3 C20' C21 -127.66(7) . .
C20' N3 C20' C21 64(15) 2_557 .
C20 N3 C20' C21 -1.73(12) . .
C20 N3 C20' C21 178.27(12) 2_557 .
C22' N3 C20' C21 116.79(17) 2_557 .
C22' N3 C20' C21 -63.21(17) . .
C22 N3 C20' C22 180.0 2_557 .
C20' N3 C20' C22 -168(15) 2_557 .
C20 N3 C20' C22 125.93(14) . .
C20 N3 C20' C22 -54.07(14) 2_557 .
C22' N3 C20' C22 -115.55(13) 2_557 .
C22' N3 C20' C22 64.45(13) . .
C22 N3 C20' C20 54.07(14) 2_557 .
C22 N3 C20' C20 -125.93(14) . .
C20' N3 C20' C20 66(15) 2_557 .
C20 N3 C20' C20 180.0 2_557 .
C22' N3 C20' C20 118.52(14) 2_557 .
C22' N3 C20' C20 -61.48(14) . .
C22 N3 C20' C22' -64.45(13) 2_557 2_557
C22 N3 C20' C22' 115.55(13) . 2_557
C20' N3 C20' C22' -52(15) 2_557 2_557
C20 N3 C20' C22' -118.52(14) . 2_557
C20 N3 C20' C22' 61.48(14) 2_557 2_557
C22' N3 C20' C22' 180.0 . 2_557
C21 C20 C20' N3 -178.07(13) . .
C22 C20 C20' N3 -42.17(14) 2_557 .
C22' C20 C20' N3 48.41(13) . .
N3 C20 C20' C21 178.07(13) . .
C22 C20 C20' C21 135.9(2) 2_557 .
C22' C20 C20' C21 -133.5 . .
N3 C20 C20' C22 -42.25(13) . .
C21 C20 C20' C22 139.7 . .
C22 C20 C20' C22 -84.4(2) 2_557 .
C22' C20 C20' C22 6.2 . .
N3 C20 C20' C22' 47.91(14) . 2_557
C21 C20 C20' C22' -130.16(18) . 2_557
C22 C20 C20' C22' 5.7 2_557 2_557
C22' C20 C20' C22' 96.32(18) . 2_557
N3 C20' C21 C20 1.70(12) . .
C22 C20' C21 C20 -61.3 . .
C22' C20' C21 C20 66.4(2) 2_557 .
N3 C20 C21 C20' -1.66(11) . .
C22 C20 C21 C20' -63.1(3) 2_557 .
C22' C20 C21 C20' 62.4 . .
C22 N3 C22 C23 -126(18) 2_557 .
C20' N3 C22 C23 115.40(7) . .
C20' N3 C22 C23 -64.60(7) 2_557 .
C20 N3 C22 C23 59.03(19) . .
C20 N3 C22 C23 -120.97(19) 2_557 .
C22' N3 C22 C23 178.18(12) 2_557 .
C22' N3 C22 C23 -1.82(12) . .
C22 N3 C22 C20 -5(18) 2_557 2_557
C20' N3 C22 C20 -123.63(14) . 2_557
C20' N3 C22 C20 56.37(14) 2_557 2_557
C20 N3 C22 C20 180.0 . 2_557
C22' N3 C22 C20 -60.85(15) 2_557 2_557
C22' N3 C22 C20 119.15(15) . 2_557
C22 N3 C22 C20' 118(18) 2_557 .
C20' N3 C22 C20' 180.0 2_557 .
C20 N3 C22 C20' -56.38(14) . .
C20 N3 C22 C20' 123.63(14) 2_557 .
C22' N3 C22 C20' 62.78(13) 2_557 .
C22' N3 C22 C20' -117.22(13) . .
C22 N3 C22 C22' -125(18) 2_557 .
C20' N3 C22 C22' 117.22(13) . .
C20' N3 C22 C22' -62.78(13) 2_557 .
C20 N3 C22 C22' 60.85(15) . .
C20 N3 C22 C22' -119.15(15) 2_557 .
C22' N3 C22 C22' 180.0 2_557 .
C21 C20' C22 N3 89.06(15) . .
C20 C20' C22 N3 41.77(14) . .
C22' C20' C22 N3 -49.62(14) 2_557 .
N3 C20' C22 C23 -94.36(15) . .
C21 C20' C22 C23 -5.3 . .
C20 C20' C22 C23 -52.6 . .
C22' C20' C22 C23 -143.99(19) 2_557 .
N3 C20' C22 C20 44.88(15) . 2_557
C21 C20' C22 C20 133.9(2) . 2_557
C20 C20' C22 C20 86.7(2) . 2_557
C22' C20' C22 C20 -4.7 2_557 2_557
N3 C20' C22 C22' -47.70(14) . .
C21 C20' C22 C22' 41.4 . .
C20 C20' C22 C22' -5.9 . .
C22' C20' C22 C22' -97.32(19) 2_557 .
C22 N3 C22' C23 -178.24(11) 2_557 .
C22 N3 C22' C23 1.76(11) . .
C20' N3 C22' C23 -58.10(17) . .
C20' N3 C22' C23 121.91(17) 2_557 .
C20 N3 C22' C23 -119.86(8) . .
C20 N3 C22' C23 60.14(8) 2_557 .
C22' N3 C22' C23 63(29) 2_557 .
C22 N3 C22' C20 -58.38(15) 2_557 .
C22 N3 C22' C20 121.62(15) . .
C20' N3 C22' C20 61.76(14) . .
C20' N3 C22' C20 -118.24(14) 2_557 .
C20 N3 C22' C20 180.0 2_557 .
C22' N3 C22' C20 -177(29) 2_557 .
C22 N3 C22' C20' 59.86(14) 2_557 2_557
C22 N3 C22' C20' -120.14(14) . 2_557
C20' N3 C22' C20' 180.0 . 2_557
C20 N3 C22' C20' 118.24(14) . 2_557
C20 N3 C22' C20' -61.76(14) 2_557 2_557
C22' N3 C22' C20' -59(29) 2_557 2_557
C22 N3 C22' C22 180.0 2_557 .
C20' N3 C22' C22 -59.86(13) . .
C20' N3 C22' C22 120.14(13) 2_557 .
C20 N3 C22' C22 -121.62(15) . .
C20 N3 C22' C22 58.38(15) 2_557 .
C22' N3 C22' C22 61(29) 2_557 .
N3 C20 C22' C23 81.74(13) . .
C21 C20 C22' C23 -11.5 . .
C22 C20 C22' C23 129.1(2) 2_557 .
C20' C20 C22' C23 36.2 . .
C21 C20 C22' N3 -93.25(14) . .
C22 C20 C22' N3 47.36(16) 2_557 .
C20' C20 C22' N3 -45.54(13) . .
N3 C20 C22' C20' -43.06(13) . 2_557
C21 C20 C22' C20' -136.31(19) . 2_557
C22 C20 C22' C20' 4.3 2_557 2_557
C20' C20 C22' C20' -88.60(19) . 2_557
N3 C20 C22' C22 40.16(13) . .
C21 C20 C22' C22 -53.1 . .
C22 C20 C22' C22 87.5(2) 2_557 .
C20' C20 C22' C22 -5.4 . .
N3 C22 C22' C23 -177.88(14) . .
C20 C22 C22' C23 134.6(2) 2_557 .
C20' C22 C22' C23 -130.1 . .
C23 C22 C22' N3 177.88(14) . .
C20 C22 C22' N3 -47.53(15) 2_557 .
C20' C22 C22' N3 47.82(14) . .
N3 C22 C22' C20 -42.14(14) . .
C23 C22 C22' C20 135.7 . .
C20 C22 C22' C20 -89.7(2) 2_557 .
C20' C22 C22' C20 5.7 . .
N3 C22 C22' C20' 42.19(12) . 2_557
C23 C22 C22' C20' -139.92(18) . 2_557
C20 C22 C22' C20' -5.3 2_557 2_557
C20' C22 C22' C20' 90.02(18) . 2_557
N3 C22' C23 C22 -1.64(11) . .
C20 C22' C23 C22 -54.5 . .
C20' C22' C23 C22 49.4(2) 2_557 .
N3 C22 C23 C22' 1.88(12) . .
C20 C22 C23 C22' -62.1(3) 2_557 .
C20' C22 C23 C22' 64.2 . .
